data_2223146
loop_
_publ_author_name
'Urban, Ji\<r\'i'
'Ludv\'ik, Ji\<r\'i'
'F\'abry, Jan'
'Du\<sek, Michal'
'Fejfarov\'a, Karla'

_publ_section_title
;
 2-(2-Hydroxyethyl)-3-[(2-hydroxyethyl)imino]isoindolin-1-one
;
_journal_coeditor_code LH2865
_journal_issue 9
_journal_name_full 'Acta Crystallographica Section E'
_journal_page_first o2092
_journal_page_last o2093
_journal_paper_doi 10.1107/S1600536809030487
_journal_volume 65
_journal_year 2009
_chemical_formula_iupac 'C12 H14 N2 O3'
_chemical_formula_moiety 'C12 H14 N2 O3'
_chemical_formula_sum 'C12 H14 N2 O3'
_chemical_formula_weight 234.3
_chemical_melting_point_gt 373
_chemical_melting_point_lt 375
_chemical_name_systematic
;
2-(2-Hydroxyethyl)-3-[(2-hydroxyethyl)imino]isoindolin-1-one
;
_space_group_IT_number 56
_symmetry_cell_setting orthorhombic
_symmetry_space_group_name_Hall '-P 2ab 2ac'
_symmetry_space_group_name_H-M 'P c c n'
_atom_sites_solution_hydrogens difmap
_atom_sites_solution_primary direct
_atom_sites_solution_secondary difmap
_cell_angle_alpha 90
_cell_angle_beta 90
_cell_angle_gamma 90
_cell_formula_units_Z 8
_cell_length_a 19.04539(11)
_cell_length_b 7.14668(5)
_cell_length_c 15.71068(9)
_cell_measurement_reflns_used 26197
_cell_measurement_temperature 120
_cell_measurement_theta_max 65.2767
_cell_measurement_theta_min 2.8095
_cell_volume 2138.40(2)
_computing_cell_refinement 'CrysAlis RED (Oxford Diffraction, 2005)'
_computing_data_collection 'CrysAlis CCD (Oxford Diffraction, 2005)'
_computing_data_reduction 'CrysAlis RED (Oxford Diffraction, 2005)'
_computing_molecular_graphics 'PLATON (Spek, 2009)'
_computing_publication_material 'JANA2006 (Pet\<r\'i\<cek <i>et al.</i>,  2006)'
_computing_structure_refinement 'JANA2006 (Pet\<r\'i\<cek <i>et al.</i>,  2006)'
_computing_structure_solution 'SIR97 (Altomare <i>et al.</i>,  1997)'
_diffrn_ambient_temperature 120
_diffrn_detector_area_resol_mean 10.3784
_diffrn_measured_fraction_theta_full 0.991
_diffrn_measured_fraction_theta_max 0.991
_diffrn_measurement_device 'four-circle diffractometer'
_diffrn_measurement_device_type 'Oxford Diffraction Gemini'
_diffrn_measurement_method \w
_diffrn_radiation_monochromator mirror
_diffrn_radiation_source 'Ultra (Cu) X-ray Source'
_diffrn_radiation_type CuK\a
_diffrn_radiation_wavelength 1.54184
_diffrn_reflns_av_R_equivalents 0.0316
_diffrn_reflns_av_sigmaI/netI 0.0364
_diffrn_reflns_limit_h_max 22
_diffrn_reflns_limit_h_min -21
_diffrn_reflns_limit_k_max 8
_diffrn_reflns_limit_k_min -7
_diffrn_reflns_limit_l_max 18
_diffrn_reflns_limit_l_min -18
_diffrn_reflns_number 40508
_diffrn_reflns_theta_full 65.40
_diffrn_reflns_theta_max 65.40
_diffrn_reflns_theta_min 2.8095
_diffrn_standards_number 0
_exptl_absorpt_coefficient_mu 0.878
_exptl_absorpt_correction_T_max 0.916
_exptl_absorpt_correction_T_min 0.547
_exptl_absorpt_correction_type multi-scan
_exptl_absorpt_process_details '(CrysAlis RED; Oxford Diffraction, 2005)'
_exptl_crystal_colour brown
_exptl_crystal_density_diffrn 1.4547
_exptl_crystal_description needle
_exptl_crystal_F_000 992
_exptl_crystal_size_max 0.6390
_exptl_crystal_size_mid 0.1143
_exptl_crystal_size_min 0.0487
_refine_diff_density_max 0.21
_refine_diff_density_min -0.19
_refine_ls_extinction_coef 36E2(4)
_refine_ls_extinction_method 'B--C type 1 Lorentzian isotropic (Becker & Coppens, 1974)'
_refine_ls_goodness_of_fit_ref 3.44
_refine_ls_hydrogen_treatment mixed
_refine_ls_number_constraints 50
_refine_ls_number_parameters 161
_refine_ls_number_reflns 1829
_refine_ls_number_restraints 0
_refine_ls_R_factor_all 0.0314
_refine_ls_R_factor_gt 0.0288
_refine_ls_shift/su_max 0.0005
_refine_ls_shift/su_mean 0.0001
_refine_ls_structure_factor_coef Fsqd
_refine_ls_weighting_details 'w = 1/[\s^2^(I)+0.0004I^2^]'
_refine_ls_weighting_scheme sigma
_refine_ls_wR_factor_gt 0.0876
_refine_ls_wR_factor_ref 0.0884
_reflns_number_gt 1676
_reflns_number_total 1829
_reflns_threshold_expression I>3\s(I)
_cod_data_source_file lh2865.cif
_cod_data_source_block I
_cod_original_cell_volume 2138.40(5)
_cod_database_code 2223146
_cod_database_fobs_code 2223146

loop_
_symmetry_equiv_pos_site_id
_symmetry_equiv_pos_as_xyz
1 x,y,z
2 -x+1/2,-y+1/2,z
3 -x,y+1/2,-z+1/2
4 x+1/2,-y,-z+1/2
5 -x,-y,-z
6 x+1/2,y+1/2,-z
7 x,-y+1/2,z+1/2
8 -x+1/2,y,z+1/2

loop_
_atom_site_type_symbol
_atom_site_label
_atom_site_fract_x
_atom_site_fract_y
_atom_site_fract_z
_atom_site_U_iso_or_equiv
_atom_site_adp_type
_atom_site_calc_flag
_atom_site_refinement_flags
_atom_site_occupancy
_atom_site_disorder_assembly
_atom_site_disorder_group
O O3 0.01643(4) 0.37865(12) 0.58348(5) 0.0249(3) Uani d . 1 . .
O O2 0.02777(4) 0.42770(13) 0.19272(5) 0.0254(3) Uani d . 1 . .
N N2 0.12251(5) 0.53455(13) 0.46306(6) 0.0189(3) Uani d . 1 . .
N N1 0.17906(5) 0.53362(14) 0.33037(6) 0.0195(3) Uani d . 1 . .
O O1 0.26033(5) 0.52000(13) 0.22084(5) 0.0295(3) Uani d . 1 . .
C C8 0.17913(6) 0.52397(15) 0.41996(7) 0.0167(4) Uani d . 1 . .
C C10 0.08334(6) 0.38375(17) 0.24969(7) 0.0217(3) Uani d . 1 . .
C C3 0.25448(7) 0.50383(14) 0.44476(7) 0.0168(3) Uani d . 1 . .
C C2 0.29391(7) 0.50185(15) 0.36982(7) 0.0182(4) Uani d . 1 . .
C C6 0.40008(7) 0.47776(16) 0.44756(8) 0.0228(4) Uani d . 1 . .
C C9 0.11818(6) 0.56558(17) 0.27593(7) 0.0209(4) Uani d . 1 . .
C C4 0.28841(6) 0.49167(15) 0.52267(8) 0.0202(4) Uani d . 1 . .
C C12 0.05695(6) 0.54373(18) 0.59873(7) 0.0229(4) Uani d . 1 . .
C C11 0.12770(6) 0.52705(16) 0.55650(7) 0.0198(4) Uani d . 1 . .
C C7 0.36643(6) 0.49080(15) 0.36957(8) 0.0208(4) Uani d . 1 . .
C C5 0.36134(7) 0.47820(16) 0.52273(8) 0.0228(4) Uani d . 1 . .
C C1 0.24599(6) 0.51820(16) 0.29654(7) 0.0202(4) Uani d . 1 . .
H H1c10 0.117323 0.30469 0.22104 0.026 Uiso d . 1 . .
H H2c10 0.064404 0.321905 0.299633 0.026 Uiso d . 1 . .
H H1c9 0.132549 0.633958 0.225521 0.0251 Uiso d . 1 . .
H H2c9 0.084468 0.643488 0.305694 0.0251 Uiso d . 1 . .
H H1c12 0.063213 0.560506 0.659524 0.0275 Uiso d . 1 . .
H H2c12 0.032334 0.651588 0.576051 0.0275 Uiso d . 1 . .
H H1c11 0.158048 0.626955 0.576323 0.0238 Uiso d . 1 . .
H H2c11 0.149675 0.410391 0.573408 0.0238 Uiso d . 1 . .
H H1c6 0.448764 0.468686 0.44947 0.0273 Uiso d . 1 . .
H H1c4 0.263062 0.492517 0.573256 0.0243 Uiso d . 1 . .
H H1c7 0.391612 0.492081 0.318854 0.025 Uiso d . 1 . .
H H1c5 0.384849 0.469256 0.57446 0.0273 Uiso d . 1 . .
H H1o3 -0.0255(9) 0.409(2) 0.5715(10) 0.0373 Uiso d . 1 . .
H H1o2 0.0205(8) 0.335(2) 0.1590(10) 0.0381 Uiso d . 1 . .

loop_
_atom_site_aniso_label
_atom_site_aniso_U_11
_atom_site_aniso_U_22
_atom_site_aniso_U_33
_atom_site_aniso_U_12
_atom_site_aniso_U_13
_atom_site_aniso_U_23
_atom_site_aniso_type_symbol
O3 0.0162(5) 0.0353(5) 0.0231(4) 0.0000(4) -0.0010(3) 0.0066(3) O
O2 0.0200(4) 0.0346(5) 0.0217(4) 0.0008(4) -0.0064(3) -0.0041(4) O
N2 0.0179(5) 0.0237(5) 0.0150(5) 0.0000(4) 0.0003(4) 0.0005(4) N
N1 0.0172(5) 0.0284(6) 0.0128(5) 0.0002(4) -0.0020(4) 0.0000(4) N
O1 0.0266(5) 0.0491(6) 0.0130(4) 0.0007(4) 0.0017(3) -0.0006(3) O
C8 0.0195(6) 0.0183(6) 0.0123(6) -0.0009(4) -0.0015(5) 0.0000(4) C
C10 0.0191(6) 0.0295(7) 0.0163(6) 0.0012(5) -0.0023(4) 0.0000(4) C
C3 0.0184(6) 0.0168(6) 0.0152(6) -0.0005(4) 0.0009(5) -0.0003(4) C
C2 0.0201(7) 0.0186(6) 0.0159(6) 0.0005(4) 0.0000(4) -0.0010(4) C
C6 0.0179(7) 0.0268(7) 0.0235(7) 0.0024(5) -0.0006(5) -0.0006(5) C
C9 0.0195(6) 0.0293(7) 0.0140(6) 0.0014(5) -0.0030(4) 0.0022(5) C
C4 0.0205(7) 0.0242(6) 0.0161(6) 0.0005(4) 0.0001(5) 0.0005(4) C
C12 0.0221(6) 0.0302(7) 0.0163(6) 0.0018(5) 0.0012(5) 0.0003(4) C
C11 0.0194(6) 0.0264(7) 0.0137(6) -0.0005(4) 0.0001(4) 0.0016(4) C
C7 0.0202(7) 0.0228(6) 0.0194(7) 0.0013(4) 0.0034(5) -0.0015(4) C
C5 0.0227(7) 0.0271(7) 0.0185(6) 0.0009(5) -0.0036(5) 0.0011(4) C
C1 0.0220(6) 0.0243(6) 0.0143(6) -0.0007(5) 0.0003(5) -0.0010(4) C

loop_
_atom_type_symbol
_atom_type_scat_dispersion_real
_atom_type_scat_dispersion_imag
_atom_type_scat_source
C 0.018 0.009 'International Tables Vol C Tables  4.2.6.8 and 6.1.1.1'
N 0.031 0.018 'International Tables Vol C Tables  4.2.6.8 and 6.1.1.1'
O 0.049 0.032 'International Tables Vol C Tables  4.2.6.8 and 6.1.1.1'
H 0.000 0.000 'International Tables Vol C Tables  4.2.6.8 and 6.1.1.1'

loop_
_geom_angle_atom_site_label_1
_geom_angle_atom_site_label_2
_geom_angle_atom_site_label_3
_geom_angle_site_symmetry_1
_geom_angle_site_symmetry_2
_geom_angle_site_symmetry_3
_geom_angle
_geom_angle_publ_flag
C8 N2 C11 . . . 118.06(10) .
C8 N1 C9 . . . 126.45(9) .
C8 N1 C1 . . . 112.22(9) .
C9 N1 C1 . . . 121.26(9) .
N2 C8 N1 . . . 121.76(10) .
N2 C8 C3 . . . 132.79(10) .
N1 C8 C3 . . . 105.44(9) .
O2 C10 C9 . . . 107.92(9) .
C8 C3 C2 . . . 107.31(10) .
C8 C3 C4 . . . 133.15(11) .
C2 C3 C4 . . . 119.53(11) .
C3 C2 C7 . . . 122.67(11) .
C3 C2 C1 . . . 108.95(10) .
C7 C2 C1 . . . 128.36(11) .
C7 C6 C5 . . . 120.31(12) .
N1 C9 C10 . . . 111.90(10) .
C3 C4 C5 . . . 118.03(11) .
O3 C12 C11 . . . 110.10(9) .
N2 C11 C12 . . . 112.09(9) .
C2 C7 C6 . . . 117.58(11) .
C6 C5 C4 . . . 121.87(11) .
N1 C1 O1 . . . 125.37(11) .
N1 C1 C2 . . . 106.05(9) .
O1 C1 C2 . . . 128.58(11) .
C12 O3 H1o3 . . . 109.5(10) .
C10 O2 H1o2 . . . 109.8(10) .
O2 C10 H1c10 . . . 109.47 .
O2 C10 H2c10 . . . 109.47 .
C9 C10 H1c10 . . . 109.47 .
C9 C10 H2c10 . . . 109.47 .
H1c10 C10 H2c10 . . . 110.98 .
N1 C9 H1c9 . . . 109.47 .
N1 C9 H2c9 . . . 109.47 .
C10 C9 H1c9 . . . 109.47 .
C10 C9 H2c9 . . . 109.47 .
H1c9 C9 H2c9 . . . 106.93 .
O3 C12 H1c12 . . . 109.47 .
O3 C12 H2c12 . . . 109.47 .
C11 C12 H1c12 . . . 109.47 .
C11 C12 H2c12 . . . 109.47 .
H1c12 C12 H2c12 . . . 108.84 .
N2 C11 H1c11 . . . 109.47 .
N2 C11 H2c11 . . . 109.47 .
C12 C11 H1c11 . . . 109.47 .
C12 C11 H2c11 . . . 109.47 .
H1c11 C11 H2c11 . . . 106.72 .
C3 C4 H1c4 . . . 120.79 .
C5 C4 H1c4 . . . 121.18 .
C6 C5 H1c5 . . . 119.07 .
C4 C5 H1c5 . . . 119.06 .
C7 C6 H1c6 . . . 119.61 .
C5 C6 H1c6 . . . 120.07 .
C2 C7 H1c7 . . . 121.12 .
C6 C7 H1c7 . . . 121.30 .

loop_
_geom_bond_atom_site_label_1
_geom_bond_atom_site_label_2
_geom_bond_site_symmetry_1
_geom_bond_site_symmetry_2
_geom_bond_distance
_geom_bond_publ_flag
O3 C12 . . 1.4300(15) .
O2 C10 . . 1.4213(13) .
N2 C8 . . 1.2756(15) .
N2 C11 . . 1.4724(15) .
N1 C8 . . 1.4092(15) .
N1 C9 . . 1.4587(14) .
N1 C1 . . 1.3856(15) .
O1 C1 . . 1.2204(14) .
C8 C3 . . 1.4940(17) .
C10 C9 . . 1.5163(17) .
C3 C2 . . 1.3966(16) .
C3 C4 . . 1.3867(17) .
C2 C7 . . 1.3833(17) .
C2 C1 . . 1.4737(16) .
C6 C7 . . 1.3860(17) .
C6 C5 . . 1.3925(17) .
C4 C5 . . 1.3923(18) .
C12 C11 . . 1.5067(16) .
O3 H1o3 . . 0.848(17) .
O2 H1o2 . . 0.859(16) .
C10 H1c10 . . 0.9700 .
C10 H2c10 . . 0.9700 .
C6 H1c6 . . 0.9300 .
C9 H1c9 . . 0.9700 .
C9 H2c9 . . 0.9700 .
C4 H1c4 . . 0.9300 .
C12 H1c12 . . 0.9700 .
C12 H2c12 . . 0.9700 .
C11 H1c11 . . 0.9700 .
C11 H2c11 . . 0.9700 .
C7 H1c7 . . 0.9300 .
C5 H1c5 . . 0.9300 .

loop_
_geom_hbond_atom_site_label_D
_geom_hbond_atom_site_label_H
_geom_hbond_atom_site_label_A
_geom_hbond_site_symmetry_A
_geom_hbond_distance_DH
_geom_hbond_distance_HA
_geom_hbond_distance_DA
_geom_hbond_angle_DHA
_geom_hbond_publ_flag
O3 H1O3 N2 5_566 0.849(17) 1.968(17) 2.8145(12) 175.8(16) yes
O2 H1O2 O3 7_554 0.860(15) 1.935(15) 2.7903(12) 173.0(15) yes
C9 H2C9 O3 5_566 0.97 2.60 3.4074(14) 141 yes
C4 H1C4 O1 8_555 0.93 2.37 3.2553(15) 159 yes
C5 H1C5 O2 8_555 0.93 2.51 3.4239(15) 167 yes

loop_
_cod_related_entry_id
_cod_related_entry_database
_cod_related_entry_code
1 ChemSpider 24743011
